data_4105592
loop_
_publ_author_name
'Han-Yuan Gong'
'Brett M. Rambo'
'Elizabeth Karnas'
'Vincent M. Lynch'
'Karin M. Keller'
'Jonathan L. Sessler'

_publ_section_title
;
 Environmentally Responsive Threading, Dethreading, and Fixation of
 Anion-Induced Pseudorotaxanes
;
_journal_name_full 'Journal of the American Chemical Society'
_journal_page_first 1526
_journal_page_last 1533
_journal_paper_doi 10.1021/ja109102k
_journal_volume 133
_journal_year 2011
_chemical_formula_sum 'C74 H52 Ag2 N10 O28'
_chemical_formula_weight 1745.00
_chemical_name_systematic
; 
 ? 
;
_space_group_IT_number 2
_symmetry_cell_setting triclinic
_symmetry_space_group_name_Hall '-P 1'
_symmetry_space_group_name_H-M 'P -1'
_atom_sites_solution_hydrogens geom
_atom_sites_solution_primary direct
_atom_sites_solution_secondary difmap
_audit_creation_method SHELXL-97
_cell_angle_alpha 116.200(3)
_cell_angle_beta 91.130(3)
_cell_angle_gamma 113.540(3)
_cell_formula_units_Z 1
_cell_length_a 11.431(2)
_cell_length_b 13.858(3)
_cell_length_c 15.183(3)
_cell_measurement_reflns_used 6488
_cell_measurement_temperature 173(2)
_cell_measurement_theta_max 25.00
_cell_measurement_theta_min 1.54
_cell_volume 1921.4(7)
_computing_cell_refinement 'CrystalClear (Rigaku Inc., 2008)'
_computing_data_collection 'CrystalClear (Rigaku Inc., 2008)'
_computing_data_reduction 'CrystalClear (Rigaku Inc., 2008)'
_computing_structure_refinement 'SHELXL-97 (Sheldrick, 1997)'
_computing_structure_solution 'SHELXS-97 (Sheldrick, 1990)'
_diffrn_ambient_temperature 173(2)
_diffrn_detector_area_resol_mean 28.5714
_diffrn_measured_fraction_theta_full 0.958
_diffrn_measured_fraction_theta_max 0.958
_diffrn_measurement_device
;
Saturn724+ (2x2 bin mode)
;
_diffrn_measurement_method dtprofit.ref
_diffrn_radiation_monochromator graphite
_diffrn_radiation_source 'fine-focus sealed tube'
_diffrn_radiation_type MoK\a
_diffrn_radiation_wavelength 0.71073
_diffrn_reflns_av_R_equivalents 0.0592
_diffrn_reflns_av_sigmaI/netI 0.0889
_diffrn_reflns_limit_h_max 13
_diffrn_reflns_limit_h_min -13
_diffrn_reflns_limit_k_max 16
_diffrn_reflns_limit_k_min -13
_diffrn_reflns_limit_l_max 18
_diffrn_reflns_limit_l_min -18
_diffrn_reflns_number 15348
_diffrn_reflns_theta_full 25.00
_diffrn_reflns_theta_max 25.00
_diffrn_reflns_theta_min 1.54
_exptl_absorpt_coefficient_mu 0.599
_exptl_absorpt_correction_T_max 1.0000
_exptl_absorpt_correction_T_min 0.5027
_exptl_absorpt_correction_type multi-scan
_exptl_crystal_colour colorless
_exptl_crystal_density_diffrn 1.508
_exptl_crystal_description prism
_exptl_crystal_F_000 884
_exptl_crystal_size_max 0.304
_exptl_crystal_size_mid 0.153
_exptl_crystal_size_min 0.086
_refine_diff_density_max 2.056
_refine_diff_density_min -1.890
_refine_diff_density_rms 0.116
_refine_ls_extinction_method none
_refine_ls_goodness_of_fit_ref 0.978
_refine_ls_hydrogen_treatment constr
_refine_ls_matrix_type full
_refine_ls_number_parameters 561
_refine_ls_number_reflns 6488
_refine_ls_number_restraints 264
_refine_ls_restrained_S_all 0.961
_refine_ls_R_factor_all 0.1240
_refine_ls_R_factor_gt 0.0925
_refine_ls_shift/su_max 0.000
_refine_ls_shift/su_mean 0.000
_refine_ls_structure_factor_coef Fsqd
_refine_ls_weighting_details 'calc w=1/[\s^2^(Fo^2^)+(0.0500P)^2^+15.0000P] where P=(Fo^2^+2Fc^2^)/3'
_refine_ls_weighting_scheme calc
_refine_ls_wR_factor_gt 0.1959
_refine_ls_wR_factor_ref 0.2209
_reflns_number_gt 4353
_reflns_number_total 6488
_reflns_threshold_expression >2sigma(I)
_cod_data_source_file ja109102k_si_004.cif
_cod_data_source_block c
_cod_database_code 4105592

loop_
_symmetry_equiv_pos_as_xyz
'x, y, z'
'-x, -y, -z'

loop_
_atom_site_label
_atom_site_type_symbol
_atom_site_fract_x
_atom_site_fract_y
_atom_site_fract_z
_atom_site_U_iso_or_equiv
_atom_site_adp_type
_atom_site_occupancy
_atom_site_symmetry_multiplicity
_atom_site_calc_flag
_atom_site_refinement_flags
_atom_site_disorder_assembly
_atom_site_disorder_group
Ag1 Ag 1.46326(9) 1.70136(10) 0.99970(5) 0.1038(5) Uani 1 1 d . . .
N1 N 1.8684(5) 1.6264(5) 0.8476(4) 0.0372(13) Uani 1 1 d U . .
N2 N 1.7025(5) 1.4607(5) 0.7371(4) 0.0347(13) Uani 1 1 d U . .
N3 N 1.5527(5) 1.3125(5) 0.5856(4) 0.0322(12) Uani 1 1 d U . .
N4 N 1.4170(5) 1.1697(5) 0.4248(4) 0.0345(13) Uani 1 1 d U . .
N5 N 1.3335(6) 1.0486(5) 0.2650(4) 0.0391(14) Uani 1 1 d U . .
C1 C 1.7389(7) 1.5647(6) 0.8247(5) 0.0388(16) Uani 1 1 d U . .
H1A H 1.6828 1.5886 0.8623 0.047 Uiso 1 1 calc R . .
C2 C 1.9169(7) 1.5623(7) 0.7729(6) 0.050(2) Uani 1 1 d U . .
H2A H 2.0047 1.5856 0.7709 0.060 Uiso 1 1 calc R . .
C3 C 1.8130(7) 1.4598(7) 0.7036(6) 0.051(2) Uani 1 1 d U . .
H3A H 1.8156 1.3999 0.6441 0.062 Uiso 1 1 calc R . .
C4 C 1.5685(6) 1.3719(6) 0.6844(5) 0.0317(14) Uani 1 1 d U . .
C5 C 1.4707(6) 1.3555(6) 0.7358(5) 0.0349(15) Uani 1 1 d U . .
H5A H 1.4885 1.3987 0.8059 0.042 Uiso 1 1 calc R . .
C6 C 1.3435(7) 1.2710(6) 0.6772(5) 0.0382(16) Uani 1 1 d U . .
H6A H 1.2734 1.2572 0.7079 0.046 Uiso 1 1 calc R . .
C7 C 1.3223(6) 1.2078(6) 0.5732(5) 0.0345(15) Uani 1 1 d U . .
H7A H 1.2384 1.1516 0.5324 0.041 Uiso 1 1 calc R . .
C8 C 1.4297(7) 1.2311(6) 0.5324(5) 0.0329(15) Uani 1 1 d U . .
C9 C 1.3056(7) 1.0789(6) 0.3554(5) 0.0385(16) Uani 1 1 d U . .
H9A H 1.2245 1.0438 0.3682 0.046 Uiso 1 1 calc R . .
C10 C 1.5163(7) 1.1958(6) 0.3757(5) 0.0377(16) Uani 1 1 d U . .
H10A H 1.6033 1.2539 0.4062 0.045 Uiso 1 1 calc R . .
C11 C 1.4644(7) 1.1223(6) 0.2764(5) 0.0392(16) Uani 1 1 d U . .
H11A H 1.5077 1.1208 0.2250 0.047 Uiso 1 1 calc R . .
C12 C 1.2324(8) 0.9617(7) 0.1686(5) 0.0481(19) Uani 1 1 d U . .
H12A H 1.1617 0.9008 0.1773 0.058 Uiso 1 1 calc R . .
H12B H 1.2708 0.9215 0.1170 0.058 Uiso 1 1 calc R . .
C13 C 1.1787(6) 1.0267(6) 0.1358(5) 0.0355(15) Uani 1 1 d U . .
C14 C 1.0884(7) 1.0609(6) 0.1820(5) 0.0407(17) Uani 1 1 d U . .
H14A H 1.0560 1.0372 0.2287 0.049 Uiso 1 1 calc R . .
C15 C 1.0453(6) 1.1299(7) 0.1601(5) 0.0412(17) Uani 1 1 d U . .
H15A H 0.9852 1.1532 0.1923 0.049 Uiso 1 1 calc R . .
C16 C 1.0933(6) 1.1645(6) 0.0884(4) 0.0323(14) Uani 1 1 d U . .
C17 C 1.1803(6) 1.1273(6) 0.0398(4) 0.0341(15) Uani 1 1 d U . .
H17A H 1.2104 1.1479 -0.0089 0.041 Uiso 1 1 calc R . .
C18 C 1.2230(7) 1.0584(6) 0.0639(4) 0.0373(16) Uani 1 1 d U . .
H18A H 1.2819 1.0337 0.0312 0.045 Uiso 1 1 calc R . .
C19 C 1.9455(6) 1.7522(6) 0.9307(5) 0.0390(16) Uani 1 1 d U . .
H19A H 2.0385 1.7771 0.9345 0.047 Uiso 1 1 calc R . .
H19B H 1.9289 1.7570 0.9946 0.047 Uiso 1 1 calc R . .
C20 C 1.6804(7) 2.0975(6) 1.5498(5) 0.0403(16) Uani 1 1 d U . .
H20A H 1.7561 2.1140 1.5256 0.048 Uiso 1 1 calc R . .
C21 C 1.5562(6) 2.0120(6) 1.4806(4) 0.0295(14) Uani 1 1 d U . .
C22 C 1.5426(7) 1.9508(6) 1.3745(5) 0.0353(15) Uani 1 1 d U . .
H22A H 1.6170 1.9673 1.3488 0.042 Uiso 1 1 calc R . .
C23 C 1.4221(7) 1.8678(6) 1.3092(5) 0.0380(16) Uani 1 1 d U . .
C24 C 1.3102(7) 1.8440(6) 1.3482(5) 0.0381(16) Uani 1 1 d U . .
H24A H 1.2282 1.7877 1.3042 0.046 Uiso 1 1 calc R . .
C25 C 1.4068(9) 1.7975(8) 1.1966(6) 0.050(2) Uani 1 1 d U . .
C26 C 1.4303(6) 1.6010(6) 0.7787(5) 0.0306(14) Uani 1 1 d U . .
C27 C 1.6115(3) 1.6420(3) 0.6855(2) 0.0293(14) Uani 1 1 d U . .
H27A H 1.6705 1.6992 0.7478 0.035 Uiso 1 1 calc R . .
C28 C 1.4768(3) 1.5758(3) 0.6813(2) 0.0269(13) Uani 1 1 d RU . .
C29 C 1.3913(3) 1.4901(3) 0.5893(2) 0.0272(13) Uani 1 1 d RU . .
H29A H 1.3038 1.4461 0.5868 0.033 Uiso 1 1 calc R . .
C30 C 1.4326(6) 1.4665(5) 0.4977(4) 0.0256(13) Uani 1 1 d U . .
C31 C 1.3457(4) 1.3777(4) 0.4005(3) 0.0291(14) Uani 1 1 d U . .
H31A H 1.2579 1.3323 0.3962 0.035 Uiso 1 1 calc R . .
C32 C 0.8772(4) 1.2736(4) 0.3844(3) 0.0404(17) Uani 1 1 d RU . .
H32A H 0.8242 1.1956 0.3321 0.048 Uiso 1 1 calc R . .
C33 C 0.9636(6) 1.2924(7) 0.4658(5) 0.0404(17) Uani 1 1 d U . .
C34 C 1.0418(6) 1.4076(6) 0.5415(5) 0.0391(16) Uani 1 1 d U . .
H34A H 1.0956 1.4190 0.5956 0.047 Uiso 1 1 calc R . .
C35 C 1.0441(6) 1.5092(6) 0.5408(5) 0.0360(15) Uani 1 1 d U . .
C36 C 1.1281(6) 1.6304(7) 0.6172(5) 0.0413(17) Uani 1 1 d U . .
H36A H 1.1877 1.6443 0.6692 0.050 Uiso 1 1 calc R . .
C37 C 0.9684(7) 1.1853(7) 0.4668(6) 0.0408(17) Uani 1 1 d U . .
O1 O 1.3038(8) 1.7071(8) 1.1445(5) 0.112(3) Uani 1 1 d U . .
O1W O 1.803(2) 1.729(2) 1.1243(15) 0.100(7) Uani 0.50 1 d PU A 2
O1W' O 1.891(3) 1.713(2) 1.1248(16) 0.166(13) Uani 0.50 1 d P A 2
O2 O 1.5014(7) 1.8296(7) 1.1624(4) 0.079(2) Uani 1 1 d . . .
O2WA O 1.0890(13) 1.6321(13) 1.0232(10) 0.104(4) Uani 0.60 1 d P B 1
O2WB O 1.028(3) 1.633(3) 1.090(2) 0.050(7) Uani 0.20 1 d P C 2
O2WC O 1.056(4) 1.570(3) 1.109(3) 0.105(17) Uani 0.20 1 d P D 3
O3 O 1.3096(4) 1.5690(4) 0.7730(3) 0.0397(11) Uani 1 1 d . . .
O3W O 1.6664(14) 1.5029(11) 0.9843(9) 0.067(3) Uani 0.50 1 d P E 1
O3W' O 1.5730(16) 1.5132(12) 0.9967(9) 0.073(4) Uani 0.50 1 d P . 2
O4 O 1.5174(4) 1.6512(4) 0.8580(3) 0.0373(11) Uani 1 1 d . . .
O4W O 1.9078(6) 1.6367(6) 1.2470(5) 0.0754(18) Uani 1 1 d . . .
O5 O 1.0347(5) 1.2055(5) 0.5466(4) 0.0509(13) Uani 1 1 d . . .
O5W O 0.9643(5) 1.0525(5) 0.6271(4) 0.0524(13) Uani 1 1 d . . .
O6 O 0.9107(5) 1.0839(5) 0.3882(4) 0.0521(13) Uani 1 1 d . . .
O6W O 1.4452(16) 1.9580(15) 0.9379(11) 0.092(5) Uani 0.50 1 d P . 1
O6W' O 1.3567(13) 1.9119(12) 0.8817(10) 0.072(4) Uani 0.50 1 d P F 2
O7W O 1.7487(13) 1.9690(14) 1.1906(9) 0.070(4) Uani 0.50 1 d P G 1
O7W' O 1.7785(13) 1.9097(14) 1.1998(9) 0.068(4) Uani 0.50 1 d P H 2
O8W O 1.2322(7) 1.7236(7) 0.9116(6) 0.094(2) Uani 1 1 d . . .

loop_
_atom_site_aniso_label
_atom_site_aniso_U_11
_atom_site_aniso_U_22
_atom_site_aniso_U_33
_atom_site_aniso_U_23
_atom_site_aniso_U_13
_atom_site_aniso_U_12
Ag1 0.0964(7) 0.1843(11) 0.0230(4) 0.0282(5) 0.0230(4) 0.0823(7)
N1 0.029(3) 0.038(3) 0.034(3) 0.011(3) 0.005(2) 0.015(3)
N2 0.033(3) 0.033(3) 0.031(3) 0.010(2) 0.005(2) 0.015(3)
N3 0.038(3) 0.030(3) 0.031(3) 0.015(2) 0.007(2) 0.018(3)
N4 0.041(3) 0.039(3) 0.029(3) 0.019(3) 0.005(2) 0.020(3)
N5 0.045(3) 0.036(3) 0.029(3) 0.016(3) 0.001(2) 0.011(3)
C1 0.036(4) 0.038(4) 0.032(4) 0.010(3) 0.003(3) 0.016(3)
C2 0.031(4) 0.046(4) 0.048(4) 0.007(4) 0.011(3) 0.014(3)
C3 0.043(4) 0.043(4) 0.043(4) 0.004(3) 0.016(3) 0.017(4)
C4 0.031(3) 0.024(3) 0.037(4) 0.013(3) 0.002(3) 0.012(3)
C5 0.040(4) 0.037(4) 0.033(3) 0.017(3) 0.011(3) 0.023(3)
C6 0.041(4) 0.046(4) 0.039(4) 0.025(3) 0.013(3) 0.024(3)
C7 0.033(4) 0.032(4) 0.040(4) 0.022(3) 0.002(3) 0.011(3)
C8 0.044(4) 0.030(4) 0.033(3) 0.022(3) 0.008(3) 0.017(3)
C9 0.043(4) 0.037(4) 0.034(4) 0.020(3) 0.003(3) 0.014(3)
C10 0.037(4) 0.037(4) 0.040(4) 0.021(3) 0.004(3) 0.014(3)
C11 0.041(4) 0.047(4) 0.037(4) 0.027(3) 0.012(3) 0.020(3)
C12 0.050(4) 0.047(5) 0.034(4) 0.018(3) 0.002(3) 0.013(4)
C13 0.032(3) 0.031(4) 0.025(3) 0.010(3) -0.002(3) 0.001(3)
C14 0.038(4) 0.046(4) 0.023(3) 0.017(3) 0.004(3) 0.005(3)
C15 0.030(4) 0.051(4) 0.024(3) 0.009(3) 0.005(3) 0.012(3)
C16 0.024(3) 0.033(4) 0.025(3) 0.008(3) 0.001(2) 0.006(3)
C17 0.034(4) 0.039(4) 0.021(3) 0.013(3) 0.006(3) 0.011(3)
C18 0.038(4) 0.038(4) 0.021(3) 0.006(3) 0.004(3) 0.014(3)
C19 0.030(4) 0.039(4) 0.031(3) 0.008(3) 0.001(3) 0.011(3)
C20 0.041(4) 0.044(4) 0.039(4) 0.023(3) 0.013(3) 0.019(3)
C21 0.036(3) 0.033(4) 0.028(3) 0.017(3) 0.011(3) 0.021(3)
C22 0.045(4) 0.044(4) 0.034(3) 0.023(3) 0.021(3) 0.031(3)
C23 0.054(4) 0.036(4) 0.033(4) 0.017(3) 0.007(3) 0.029(4)
C24 0.038(4) 0.032(4) 0.037(4) 0.012(3) 0.001(3) 0.015(3)
C25 0.062(5) 0.067(6) 0.040(4) 0.024(4) 0.012(4) 0.047(5)
C26 0.031(4) 0.032(4) 0.027(3) 0.015(3) 0.010(3) 0.012(3)
C27 0.029(3) 0.026(3) 0.025(3) 0.011(3) -0.001(2) 0.007(3)
C28 0.032(3) 0.032(4) 0.024(3) 0.016(3) 0.008(2) 0.018(3)
C29 0.024(3) 0.030(3) 0.028(3) 0.015(3) 0.007(2) 0.012(3)
C30 0.026(3) 0.027(3) 0.024(3) 0.012(3) 0.003(2) 0.012(3)
C31 0.022(3) 0.030(4) 0.026(3) 0.014(3) 0.001(2) 0.005(3)
C32 0.034(4) 0.043(4) 0.042(4) 0.020(3) 0.012(3) 0.017(3)
C33 0.028(3) 0.055(5) 0.039(4) 0.025(3) 0.016(3) 0.017(3)
C34 0.033(4) 0.053(5) 0.035(4) 0.023(3) 0.013(3) 0.021(3)
C35 0.025(3) 0.046(4) 0.036(4) 0.020(3) 0.012(3) 0.016(3)
C36 0.027(3) 0.051(5) 0.037(4) 0.020(3) 0.005(3) 0.011(3)
C37 0.036(4) 0.044(4) 0.048(4) 0.027(4) 0.015(3) 0.017(3)
O1 0.093(6) 0.114(6) 0.046(4) -0.012(4) -0.007(4) 0.030(5)
O1W 0.126(13) 0.124(13) 0.058(8) 0.065(9) 0.042(9) 0.040(10)
O1W' 0.26(3) 0.090(14) 0.060(11) 0.041(10) 0.034(19) -0.01(2)
O2 0.075(4) 0.125(6) 0.026(3) 0.023(3) 0.018(3) 0.050(4)
O2WA 0.087(9) 0.136(12) 0.095(10) 0.052(9) 0.028(8) 0.062(9)
O2WB 0.052(17) 0.041(18) 0.042(15) 0.023(14) 0.008(12) 0.005(14)
O2WC 0.07(2) 0.05(2) 0.08(3) -0.003(19) 0.06(2) -0.031(18)
O3 0.030(3) 0.055(3) 0.029(2) 0.020(2) 0.0092(19) 0.016(2)
O3W 0.089(10) 0.059(8) 0.060(8) 0.039(7) 0.021(7) 0.027(8)
O3W' 0.127(13) 0.085(10) 0.052(7) 0.047(7) 0.043(8) 0.071(11)
O4 0.035(3) 0.052(3) 0.018(2) 0.012(2) 0.0058(18) 0.020(2)
O4W 0.069(4) 0.068(4) 0.073(4) 0.028(3) 0.032(3) 0.024(3)
O5 0.046(3) 0.051(3) 0.052(3) 0.026(3) 0.007(2) 0.019(3)
O5W 0.052(3) 0.052(3) 0.057(3) 0.031(3) 0.025(3) 0.022(3)
O6 0.051(3) 0.050(3) 0.052(3) 0.020(3) 0.012(3) 0.025(3)
O6W 0.078(11) 0.115(13) 0.075(10) 0.027(9) 0.022(8) 0.059(10)
O6W' 0.060(8) 0.086(10) 0.052(8) 0.017(7) 0.025(6) 0.036(8)
O7W 0.053(8) 0.086(11) 0.031(6) 0.016(7) 0.022(6) 0.009(7)
O7W' 0.053(8) 0.085(11) 0.037(6) 0.033(7) 0.004(5) 0.001(7)
O8W 0.067(4) 0.104(6) 0.100(5) 0.026(4) 0.034(4) 0.056(4)

loop_
_atom_type_symbol
_atom_type_description
_atom_type_scat_dispersion_real
_atom_type_scat_dispersion_imag
_atom_type_scat_source
C C 0.0033 0.0016 'International Tables Vol C Tables 4.2.6.8 and 6.1.1.4'
H H 0.0000 0.0000 'International Tables Vol C Tables 4.2.6.8 and 6.1.1.4'
Ag Ag -0.8971 1.1015 'International Tables Vol C Tables 4.2.6.8 and 6.1.1.4'
N N 0.0061 0.0033 'International Tables Vol C Tables 4.2.6.8 and 6.1.1.4'
O O 0.0106 0.0060 'International Tables Vol C Tables 4.2.6.8 and 6.1.1.4'

loop_
_geom_angle_atom_site_label_1
_geom_angle_atom_site_label_2
_geom_angle_atom_site_label_3
_geom_angle
_geom_angle_site_symmetry_1
_geom_angle_site_symmetry_3
O4 Ag1 O2 151.5(2) . .
C1 N1 C2 109.0(6) . .
C1 N1 C19 124.7(6) . .
C2 N1 C19 125.5(6) . .
C1 N2 C3 108.6(6) . .
C1 N2 C4 124.8(6) . .
C3 N2 C4 126.4(5) . .
C4 N3 C8 115.7(6) . .
C9 N4 C10 108.8(6) . .
C9 N4 C8 125.4(6) . .
C10 N4 C8 125.8(6) . .
C9 N5 C11 109.6(6) . .
C9 N5 C12 123.3(6) . .
C11 N5 C12 126.5(6) . .
N1 C1 N2 108.0(6) . .
N1 C1 H1A 126.0 . .
N2 C1 H1A 126.0 . .
C3 C2 N1 107.2(6) . .
C3 C2 H2A 126.4 . .
N1 C2 H2A 126.4 . .
C2 C3 N2 107.1(6) . .
C2 C3 H3A 126.4 . .
N2 C3 H3A 126.4 . .
N3 C4 C5 125.8(6) . .
N3 C4 N2 113.0(6) . .
C5 C4 N2 121.2(6) . .
C4 C5 C6 116.6(6) . .
C4 C5 H5A 121.7 . .
C6 C5 H5A 121.7 . .
C7 C6 C5 119.5(6) . .
C7 C6 H6A 120.3 . .
C5 C6 H6A 120.3 . .
C8 C7 C6 117.6(6) . .
C8 C7 H7A 121.2 . .
C6 C7 H7A 121.2 . .
N3 C8 C7 124.8(6) . .
N3 C8 N4 113.7(6) . .
C7 C8 N4 121.4(6) . .
N5 C9 N4 107.2(6) . .
N5 C9 H9A 126.4 . .
N4 C9 H9A 126.4 . .
C11 C10 N4 107.6(6) . .
C11 C10 H10A 126.2 . .
N4 C10 H10A 126.2 . .
C10 C11 N5 106.8(6) . .
C10 C11 H11A 126.6 . .
N5 C11 H11A 126.6 . .
N5 C12 C13 110.0(6) . .
N5 C12 H12A 109.7 . .
C13 C12 H12A 109.7 . .
N5 C12 H12B 109.7 . .
C13 C12 H12B 109.7 . .
H12A C12 H12B 108.2 . .
C18 C13 C14 119.2(7) . .
C18 C13 C12 121.3(6) . .
C14 C13 C12 119.4(6) . .
C13 C14 C15 121.1(6) . .
C13 C14 H14A 119.4 . .
C15 C14 H14A 119.4 . .
C14 C15 C16 119.3(6) . .
C14 C15 H15A 120.3 . .
C16 C15 H15A 120.3 . .
C17 C16 C15 119.6(6) . .
C17 C16 C19 120.5(6) . 2_886
C15 C16 C19 119.8(6) . 2_886
C16 C17 C18 119.9(6) . .
C16 C17 H17A 120.1 . .
C18 C17 H17A 120.1 . .
C13 C18 C17 120.8(6) . .
C13 C18 H18A 119.6 . .
C17 C18 H18A 119.6 . .
N1 C19 C16 109.5(5) . 2_886
N1 C19 H19A 109.8 . .
C16 C19 H19A 109.8 2_886 .
N1 C19 H19B 109.8 . .
C16 C19 H19B 109.8 2_886 .
H19A C19 H19B 108.2 . .
C24 C20 C21 120.8(7) 2_898 .
C24 C20 H20A 119.6 2_898 .
C21 C20 H20A 119.6 . .
C21 C21 C22 119.4(7) 2_898 .
C21 C21 C20 118.3(7) 2_898 .
C22 C21 C20 122.3(6) . .
C23 C22 C21 121.3(6) . .
C23 C22 H22A 119.3 . .
C21 C22 H22A 119.3 . .
C22 C23 C24 119.1(6) . .
C22 C23 C25 122.0(7) . .
C24 C23 C25 118.9(7) . .
C20 C24 C23 121.1(7) 2_898 .
C20 C24 H24A 119.5 2_898 .
C23 C24 H24A 119.5 . .
O2 C25 O1 122.4(8) . .
O2 C25 C23 118.0(8) . .
O1 C25 C23 119.4(8) . .
O3 C26 O4 125.9(6) . .
O3 C26 C28 117.8(5) . .
O4 C26 C28 116.3(5) . .
C31 C27 C28 120.6(2) 2_886 .
C31 C27 H27A 119.7 2_886 .
C28 C27 H27A 119.7 . .
C29 C28 C27 119.2 . .
C29 C28 C26 121.0(3) . .
C27 C28 C26 119.8(3) . .
C28 C29 C30 121.8(3) . .
C28 C29 H29A 119.1 . .
C30 C29 H29A 119.1 . .
C29 C30 C30 118.8(6) . 2_886
C29 C30 C31 123.1(5) . .
C30 C30 C31 118.1(6) 2_886 .
C27 C31 C30 121.5(4) 2_886 .
C27 C31 H31A 119.3 2_886 .
C30 C31 H31A 119.3 . .
C36 C32 C33 120.3(5) 2_786 .
C36 C32 H32A 119.9 2_786 .
C33 C32 H32A 119.9 . .
C34 C33 C32 119.2(6) . .
C34 C33 C37 121.0(6) . .
C32 C33 C37 119.8(6) . .
C33 C34 C35 122.5(6) . .
C33 C34 H34A 118.7 . .
C35 C34 H34A 118.7 . .
C34 C35 C36 123.6(6) . .
C34 C35 C35 118.6(8) . 2_786
C36 C35 C35 117.9(8) . 2_786
C32 C36 C35 121.5(6) 2_786 .
C32 C36 H36A 119.3 2_786 .
C35 C36 H36A 119.3 . .
O6 C37 O5 124.5(7) . .
O6 C37 C33 118.2(6) . .
O5 C37 C33 117.2(7) . .
C25 O2 Ag1 111.6(6) . .
C26 O4 Ag1 118.8(4) . .

loop_
_geom_bond_atom_site_label_1
_geom_bond_atom_site_label_2
_geom_bond_distance
_geom_bond_site_symmetry_2
Ag1 O4 2.137(4) .
Ag1 O2 2.217(5) .
N1 C1 1.322(8) .
N1 C2 1.382(9) .
N1 C19 1.481(8) .
N2 C1 1.351(8) .
N2 C3 1.373(9) .
N2 C4 1.441(8) .
N3 C4 1.320(8) .
N3 C8 1.336(8) .
N4 C9 1.345(8) .
N4 C10 1.385(9) .
N4 C8 1.442(8) .
N5 C9 1.334(8) .
N5 C11 1.387(9) .
N5 C12 1.481(8) .
C1 H1A 0.9300 .
C2 C3 1.349(10) .
C2 H2A 0.9300 .
C3 H3A 0.9300 .
C4 C5 1.378(9) .
C5 C6 1.395(9) .
C5 H5A 0.9300 .
C6 C7 1.383(9) .
C6 H6A 0.9300 .
C7 C8 1.373(9) .
C7 H7A 0.9300 .
C9 H9A 0.9300 .
C10 C11 1.337(9) .
C10 H10A 0.9300 .
C11 H11A 0.9300 .
C12 C13 1.504(10) .
C12 H12A 0.9700 .
C12 H12B 0.9700 .
C13 C18 1.381(9) .
C13 C14 1.382(10) .
C14 C15 1.386(10) .
C14 H14A 0.9300 .
C15 C16 1.410(9) .
C15 H15A 0.9300 .
C16 C17 1.379(9) .
C16 C19 1.521(9) 2_886
C17 C18 1.399(9) .
C17 H17A 0.9300 .
C18 H18A 0.9300 .
C19 C16 1.521(9) 2_886
C19 H19A 0.9700 .
C19 H19B 0.9700 .
C20 C24 1.372(9) 2_898
C20 C21 1.422(9) .
C20 H20A 0.9300 .
C21 C21 1.403(12) 2_898
C21 C22 1.420(8) .
C22 C23 1.369(10) .
C22 H22A 0.9300 .
C23 C24 1.400(10) .
C23 C25 1.512(10) .
C24 C20 1.372(9) 2_898
C24 H24A 0.9300 .
C25 O2 1.216(10) .
C25 O1 1.220(11) .
C26 O3 1.258(7) .
C26 O4 1.259(7) .
C26 C28 1.521(7) .
C27 C31 1.355(6) 2_886
C27 C28 1.4262 .
C27 H27A 0.9300 .
C28 C29 1.3669 .
C29 C30 1.418(7) .
C29 H29A 0.9300 .
C30 C30 1.427(12) 2_886
C30 C31 1.428(7) .
C31 C27 1.355(6) 2_886
C31 H31A 0.9300 .
C32 C36 1.367(9) 2_786
C32 C33 1.426(8) .
C32 H32A 0.9300 .
C33 C34 1.367(10) .
C33 C37 1.514(10) .
C34 C35 1.403(10) .
C34 H34A 0.9300 .
C35 C36 1.427(10) .
C35 C35 1.443(13) 2_786
C36 C32 1.367(9) 2_786
C36 H36A 0.9300 .
C37 O6 1.258(9) .
C37 O5 1.271(8) .
O1W O1W' 1.12(3) .
O3W' O3W' 1.57(3) 2_887
O6W O6W 1.81(3) 2_897

loop_
_geom_torsion_atom_site_label_1
_geom_torsion_atom_site_label_2
_geom_torsion_atom_site_label_3
_geom_torsion_atom_site_label_4
_geom_torsion
_geom_torsion_site_symmetry_1
_geom_torsion_site_symmetry_4
C2 N1 C1 N2 0.9(8) . .
C19 N1 C1 N2 171.7(6) . .
C3 N2 C1 N1 -1.7(8) . .
C4 N2 C1 N1 -176.5(6) . .
C1 N1 C2 C3 0.2(9) . .
C19 N1 C2 C3 -170.4(7) . .
N1 C2 C3 N2 -1.3(9) . .
C1 N2 C3 C2 1.8(9) . .
C4 N2 C3 C2 176.5(7) . .
C8 N3 C4 C5 0.9(9) . .
C8 N3 C4 N2 -178.4(5) . .
C1 N2 C4 N3 149.6(6) . .
C3 N2 C4 N3 -24.3(9) . .
C1 N2 C4 C5 -29.7(9) . .
C3 N2 C4 C5 156.4(7) . .
N3 C4 C5 C6 -1.9(10) . .
N2 C4 C5 C6 177.3(6) . .
C4 C5 C6 C7 1.0(9) . .
C5 C6 C7 C8 0.7(9) . .
C4 N3 C8 C7 1.1(9) . .
C4 N3 C8 N4 179.2(5) . .
C6 C7 C8 N3 -1.9(10) . .
C6 C7 C8 N4 -179.9(6) . .
C9 N4 C8 N3 175.6(6) . .
C10 N4 C8 N3 -5.6(9) . .
C9 N4 C8 C7 -6.1(9) . .
C10 N4 C8 C7 172.6(6) . .
C11 N5 C9 N4 -0.8(7) . .
C12 N5 C9 N4 -172.5(6) . .
C10 N4 C9 N5 -0.3(7) . .
C8 N4 C9 N5 178.7(5) . .
C9 N4 C10 C11 1.2(7) . .
C8 N4 C10 C11 -177.7(6) . .
N4 C10 C11 N5 -1.6(7) . .
C9 N5 C11 C10 1.5(8) . .
C12 N5 C11 C10 172.9(6) . .
C9 N5 C12 C13 88.5(8) . .
C11 N5 C12 C13 -81.9(8) . .
N5 C12 C13 C18 99.1(7) . .
N5 C12 C13 C14 -77.5(8) . .
C18 C13 C14 C15 -2.3(10) . .
C12 C13 C14 C15 174.4(6) . .
C13 C14 C15 C16 0.7(10) . .
C14 C15 C16 C17 1.3(9) . .
C14 C15 C16 C19 -175.6(6) . 2_886
C15 C16 C17 C18 -1.8(9) . .
C19 C16 C17 C18 175.0(6) 2_886 .
C14 C13 C18 C17 1.8(10) . .
C12 C13 C18 C17 -174.8(6) . .
C16 C17 C18 C13 0.3(10) . .
C1 N1 C19 C16 -61.6(9) . 2_886
C2 N1 C19 C16 107.6(7) . 2_886
C24 C20 C21 C21 -0.7(11) 2_898 2_898
C24 C20 C21 C22 179.3(6) 2_898 .
C21 C21 C22 C23 -0.7(11) 2_898 .
C20 C21 C22 C23 179.3(6) . .
C21 C22 C23 C24 0.6(9) . .
C21 C22 C23 C25 -177.0(6) . .
C22 C23 C24 C20 0.1(10) . 2_898
C25 C23 C24 C20 177.8(6) . 2_898
C22 C23 C25 O2 -11.8(11) . .
C24 C23 C25 O2 170.7(7) . .
C22 C23 C25 O1 163.8(8) . .
C24 C23 C25 O1 -13.8(11) . .
C31 C27 C28 C29 1.3(3) 2_886 .
C31 C27 C28 C26 -178.8(5) 2_886 .
O3 C26 C28 C29 -20.4(7) . .
O4 C26 C28 C29 158.8(4) . .
O3 C26 C28 C27 159.8(4) . .
O4 C26 C28 C27 -21.0(6) . .
C27 C28 C29 C30 -1.0(3) . .
C26 C28 C29 C30 179.1(5) . .
C28 C29 C30 C30 0.8(8) . 2_886
C28 C29 C30 C31 180.0(4) . .
C29 C30 C31 C27 179.7(4) . 2_886
C30 C30 C31 C27 -1.1(9) 2_886 2_886
C36 C32 C33 C34 -0.6(9) 2_786 .
C36 C32 C33 C37 179.9(6) 2_786 .
C32 C33 C34 C35 -2.3(10) . .
C37 C33 C34 C35 177.2(6) . .
C33 C34 C35 C36 -177.8(6) . .
C33 C34 C35 C35 2.9(11) . 2_786
C34 C35 C36 C32 -177.1(6) . 2_786
C35 C35 C36 C32 2.2(11) 2_786 2_786
C34 C33 C37 O6 -168.8(6) . .
C32 C33 C37 O6 10.7(9) . .
C34 C33 C37 O5 8.9(10) . .
C32 C33 C37 O5 -171.6(6) . .
O1 C25 O2 Ag1 -2.1(11) . .
C23 C25 O2 Ag1 173.3(5) . .
O4 Ag1 O2 C25 171.9(5) . .
O3 C26 O4 Ag1 -5.2(9) . .
C28 C26 O4 Ag1 175.7(3) . .
O2 Ag1 O4 C26 -138.5(5) . .
